data_7217769
loop_
_publ_author_name
'Sen, Kamalika'
'Saha, Sandip'
'Chakraborty, Patha Pratim'
'Dey, Debarati'
'Jana, Atish Dipankar'
'Scollmeyer, Dieter'
'Granda, Santiago Garcia'

_publ_section_title
;
 Unexplored Analytics of Some Novel 3d-4f Heterometallic Schiff Base
 Complexes
;
_journal_name_full 'RSC Advances'
_journal_paper_doi 10.1039/C4RA04531A
_journal_year 2014
_chemical_formula_sum 'C21 H27 Cu N5 O14 Pr'
_chemical_formula_weight 777.92
_chemical_name_systematic
;
 ?
;
_space_group_crystal_system monoclinic
_space_group_IT_number 14
_space_group_name_Hall '-P 2ybc'
_space_group_name_H-M_alt 'P 1 21/c 1'
_symmetry_space_group_name_Hall '-P 2ybc'
_symmetry_space_group_name_H-M 'P 1 21/c 1'
_atom_sites_solution_hydrogens geom
_audit_creation_method SHELXL-2014
_cell_angle_alpha 90
_cell_angle_beta 94.088(7)
_cell_angle_gamma 90
_cell_formula_units_Z 4
_cell_length_a 9.1341(8)
_cell_length_b 21.0076(12)
_cell_length_c 14.4523(14)
_cell_measurement_reflns_used 18988
_cell_measurement_temperature 193(2)
_cell_measurement_theta_max 29.4
_cell_measurement_theta_min 2.2
_cell_volume 2766.1(4)
_computing_cell_refinement 'STOE X-AREA'
_computing_data_collection 'STOE X-AREA'
_computing_data_reduction 'STOE X-RED'
_computing_structure_refinement 'SHELXL-2014 (Sheldrick, 2014)'
_computing_structure_solution 'SIR-97 (Altomare et al., 1999)'
_diffrn_ambient_temperature 193(2)
_diffrn_detector 'image plate (34 cm diameter)'
_diffrn_detector_area_resol_mean 6.67
_diffrn_detector_type STOE
_diffrn_measured_fraction_theta_full 0.999
_diffrn_measured_fraction_theta_max 0.999
_diffrn_measurement_details ' 217 frames, detector distance = 70 mm                           '
_diffrn_measurement_device '2-circle goniometer'
_diffrn_measurement_device_type 'STOE IPDS 2T'
_diffrn_measurement_method 'rotation method'
_diffrn_radiation_monochromator graphite
_diffrn_radiation_type MoK\a
_diffrn_radiation_wavelength 0.71073
_diffrn_reflns_av_R_equivalents 0.1690
_diffrn_reflns_av_unetI/netI 0.1060
_diffrn_reflns_Laue_measured_fraction_full 0.999
_diffrn_reflns_Laue_measured_fraction_max 0.999
_diffrn_reflns_limit_h_max 10
_diffrn_reflns_limit_h_min -12
_diffrn_reflns_limit_k_max 27
_diffrn_reflns_limit_k_min -27
_diffrn_reflns_limit_l_max 19
_diffrn_reflns_limit_l_min -19
_diffrn_reflns_number 26837
_diffrn_reflns_point_group_measured_fraction_full 0.999
_diffrn_reflns_point_group_measured_fraction_max 0.999
_diffrn_reflns_theta_full 25.242
_diffrn_reflns_theta_max 28.000
_diffrn_reflns_theta_min 2.399
_diffrn_source 'sealed X-ray tube, 12 x 0.4 mm long-fine focus'
_exptl_absorpt_coefficient_mu 2.591
_exptl_absorpt_correction_T_max 0.8602
_exptl_absorpt_correction_T_min 0.3824
_exptl_absorpt_correction_type multi-scan
_exptl_crystal_colour brown
_exptl_crystal_density_diffrn 1.897
_exptl_crystal_description plate
_exptl_crystal_F_000 1577
_exptl_crystal_size_max 0.460
_exptl_crystal_size_mid 0.090
_exptl_crystal_size_min 0.060
_refine_diff_density_max 1.491
_refine_diff_density_min -1.884
_refine_diff_density_rms 0.159
_refine_ls_extinction_method none
_refine_ls_goodness_of_fit_ref 1.032
_refine_ls_hydrogen_treatment constr
_refine_ls_matrix_type full
_refine_ls_number_parameters 418
_refine_ls_number_reflns 6667
_refine_ls_number_restraints 27
_refine_ls_restrained_S_all 1.032
_refine_ls_R_factor_all 0.1310
_refine_ls_R_factor_gt 0.0806
_refine_ls_shift/su_max 0.001
_refine_ls_shift/su_mean 0.000
_refine_ls_structure_factor_coef Fsqd
_refine_ls_weighting_details 'w=1/[\s^2^(Fo^2^)+(0.0889P)^2^+13.5931P] where P=(Fo^2^+2Fc^2^)/3'
_refine_ls_weighting_scheme calc
_refine_ls_wR_factor_gt 0.2017
_refine_ls_wR_factor_ref 0.2379
_reflns_Friedel_coverage 0.000
_reflns_number_gt 3912
_reflns_number_total 6667
_reflns_threshold_expression 'I > 2\s(I)'
_cod_data_source_file c4ra04531a3.cif
_cod_data_source_block shelx
_cod_depositor_comments
;
The following automatic conversions were performed:

'_exptl_absorpt_correction_type' value 'multi scan' changed to
'multi-scan' according to
/usr/data/users/saulius/crontab/automatic-downloads/rss-feeds/RSC/lib/dictionaries/cif_core.dic
dictionary named 'cif_core.dic' version 2.4.2 from 2011-04-26.

Automatic conversion script
Id: cif_fix_values 2281 2013-09-26 08:29:07Z andrius 
;
_cod_database_code 7217769
_shelx_space_group_comment
;
The symmetry employed for this shelxl refinement is uniquely defined
by the following loop, which should always be used as a source of
symmetry information in preference to the above space-group names.
They are only intended as comments.
;
_shelx_estimated_absorpt_t_min 0.382
_shelx_estimated_absorpt_t_max 0.860
_shelxl_version_number 2014-3

loop_
_space_group_symop_operation_xyz
'x, y, z'
'-x, y+1/2, -z+1/2'
'-x, -y, -z'
'x, -y-1/2, z-1/2'

loop_
_atom_site_label
_atom_site_type_symbol
_atom_site_fract_x
_atom_site_fract_y
_atom_site_fract_z
_atom_site_U_iso_or_equiv
_atom_site_adp_type
_atom_site_occupancy
_atom_site_site_symmetry_order
_atom_site_calc_flag
_atom_site_refinement_flags_posn
_atom_site_refinement_flags_adp
_atom_site_refinement_flags_occupancy
_atom_site_disorder_assembly
_atom_site_disorder_group
Pr1 Pr 0.35598(6) 0.64936(3) 0.71884(5) 0.0611(2) Uani 1 1 d . . . . .
Cu1 Cu 0.31391(16) 0.49325(6) 0.79424(11) 0.0692(4) Uani 1 1 d . . . . .
O1 O 0.2049(9) 0.5544(3) 0.7207(6) 0.078(2) Uani 1 1 d . . . . .
O2 O 0.4637(8) 0.5580(4) 0.8005(6) 0.075(2) Uani 1 1 d . . . . .
O2I O 0.1911(14) 0.6477(6) 0.8610(12) 0.127(5) Uani 1 1 d . U . . .
O3 O 0.6443(8) 0.6468(3) 0.7658(6) 0.0667(19) Uani 1 1 d . . . . .
O3I O 0.3981(13) 0.6875(7) 0.8878(8) 0.123(4) Uani 1 1 d . U . . .
O4 O 0.1134(10) 0.6424(4) 0.6075(6) 0.078(2) Uani 1 1 d . . . . .
O4I O 0.248(2) 0.6792(7) 0.9970(9) 0.166(7) Uani 1 1 d . U . . .
O6I O 0.2125(10) 0.7537(4) 0.7238(8) 0.101(3) Uani 1 1 d . . . . .
O7I O 0.4367(10) 0.7683(4) 0.7359(9) 0.102(3) Uani 1 1 d . . . . .
O8I O 0.2978(14) 0.8496(4) 0.7409(8) 0.102(3) Uani 1 1 d . . . . .
N1 N 0.1589(13) 0.4338(5) 0.7994(8) 0.087(3) Uani 1 1 d D . . . .
N1I N 0.2770(19) 0.6697(7) 0.9158(11) 0.107(4) Uani 1 1 d . U . . .
N2 N 0.4224(13) 0.4369(4) 0.8788(8) 0.079(3) Uani 1 1 d D . . . .
N5I N 0.3170(12) 0.7909(5) 0.7346(7) 0.070(2) Uani 1 1 d . . . . .
C1 C 0.1080(19) 0.6728(8) 0.4449(11) 0.103(5) Uani 1 1 d . . . . .
H1A H 0.2136 0.6650 0.4436 0.155 Uiso 1 1 calc R U . . .
H1B H 0.0789 0.7072 0.4016 0.155 Uiso 1 1 calc R U . . .
H1C H 0.0540 0.6339 0.4266 0.155 Uiso 1 1 calc R U . . .
C2 C 0.0735(16) 0.6915(6) 0.5412(9) 0.083(4) Uani 1 1 d . . . . .
H2A H 0.1272 0.7311 0.5592 0.099 Uiso 1 1 calc R U . . .
H2B H -0.0329 0.7004 0.5419 0.099 Uiso 1 1 calc R U . . .
C3 C 0.0203(13) 0.5894(5) 0.6140(8) 0.068(3) Uani 1 1 d . . . . .
C4 C -0.1171(15) 0.5858(7) 0.5648(11) 0.093(4) Uani 1 1 d . . . . .
H4 H -0.1533 0.6183 0.5236 0.111 Uiso 1 1 calc R U . . .
C5 C -0.1986(16) 0.5294(8) 0.5814(12) 0.102(5) Uani 1 1 d . . . . .
H5 H -0.2904 0.5230 0.5476 0.122 Uiso 1 1 calc R U . . .
C6 C -0.1506(17) 0.4855(7) 0.6425(12) 0.096(4) Uani 1 1 d . . . . .
H6 H -0.2128 0.4507 0.6544 0.116 Uiso 1 1 calc R U . . .
C7 C -0.0104(13) 0.4888(6) 0.6905(10) 0.081(4) Uani 1 1 d . . . . .
C8 C 0.0741(12) 0.5435(5) 0.6769(9) 0.068(3) Uani 1 1 d . . . . .
C9 C 0.0344(16) 0.4381(6) 0.7506(11) 0.086(4) Uani 1 1 d . . . . .
H9 H -0.0330 0.4040 0.7556 0.103 Uiso 1 1 calc R U . . .
C13 C 0.5540(18) 0.4429(6) 0.9046(11) 0.096(4) Uani 1 1 d . . . . .
H13 H 0.5955 0.4100 0.9432 0.115 Uiso 1 1 calc R U . . .
C14 C 0.6486(12) 0.4924(5) 0.8836(8) 0.067(3) Uani 1 1 d . . . . .
C15 C 0.8014(15) 0.4905(6) 0.9140(9) 0.080(3) Uani 1 1 d . . . . .
H15 H 0.8381 0.4544 0.9478 0.096 Uiso 1 1 calc R U . . .
C16 C 0.8943(14) 0.5373(6) 0.8966(10) 0.079(4) Uani 1 1 d . . . . .
H16 H 0.9952 0.5336 0.9169 0.095 Uiso 1 1 calc R U . . .
C17 C 0.8449(12) 0.5914(6) 0.8491(8) 0.071(3) Uani 1 1 d . . . . .
H17 H 0.9107 0.6254 0.8397 0.085 Uiso 1 1 calc R U . . .
C18 C 0.7015(12) 0.5957(5) 0.8160(8) 0.063(3) Uani 1 1 d . . . . .
C19 C 0.5979(14) 0.5485(6) 0.8335(9) 0.074(3) Uani 1 1 d . . . . .
C20 C 0.7389(12) 0.7003(6) 0.7477(10) 0.079(3) Uani 1 1 d . . . . .
H20A H 0.6917 0.7269 0.6975 0.095 Uiso 1 1 calc R U . . .
H20B H 0.8332 0.6844 0.7270 0.095 Uiso 1 1 calc R U . . .
C21 C 0.7669(16) 0.7395(6) 0.8335(11) 0.090(4) Uani 1 1 d . . . . .
H21A H 0.6801 0.7655 0.8432 0.135 Uiso 1 1 calc R U . . .
H21B H 0.8514 0.7674 0.8266 0.135 Uiso 1 1 calc R U . . .
H21C H 0.7874 0.7114 0.8870 0.135 Uiso 1 1 calc R U . . .
O10I O 0.458(3) 0.5968(14) 0.576(2) 0.078(8) Uiso 0.35 1 d D . P A 1
O11I O 0.544(7) 0.643(2) 0.476(5) 0.17(3) Uiso 0.35 1 d D . P A 1
O12I O 0.477(5) 0.695(3) 0.577(4) 0.098(18) Uiso 0.35 1 d D . P A 1
N9I N 0.501(3) 0.6452(14) 0.544(2) 0.072(7) Uiso 0.35 1 d . . P A 1
C10 C 0.220(2) 0.3733(8) 0.8417(15) 0.079(6) Uiso 0.6 1 d D . P B 1
H10 H 0.2669 0.3483 0.7930 0.094 Uiso 0.6 1 calc R U P B 1
C11 C 0.098(2) 0.3315(8) 0.8828(16) 0.094(6) Uani 0.75 1 d D . P B 1
H11A H 0.1417 0.2926 0.9097 0.141 Uiso 0.75 1 calc R U P B 1
H11B H 0.0516 0.3556 0.9311 0.141 Uiso 0.75 1 calc R U P B 1
H11C H 0.0231 0.3203 0.8333 0.141 Uiso 0.75 1 calc R U P B 1
C12 C 0.334(2) 0.3871(10) 0.9216(16) 0.083(6) Uiso 0.6 1 d D . P B 1
H12A H 0.2887 0.4032 0.9771 0.100 Uiso 0.6 1 calc R U P B 1
H12B H 0.3942 0.3490 0.9386 0.100 Uiso 0.6 1 calc R U P B 1
O1W O 0.4294(17) 0.5698(7) 0.5996(10) 0.079(4) Uani 0.65 1 d . . P A 2
O2W O 0.428(3) 0.6983(9) 0.5716(14) 0.075(5) Uani 0.65 1 d . . P A 2
C10A C 0.180(3) 0.3895(15) 0.8813(19) 0.079(8) Uiso 0.4 1 d D . P B 2
H10A H 0.1172 0.3511 0.8736 0.094 Uiso 0.4 1 calc R U P B 2
H10B H 0.1615 0.4110 0.9403 0.094 Uiso 0.4 1 calc R U P B 2
C11A C 0.352(6) 0.327(2) 0.957(3) 0.085(14) Uiso 0.25 1 d D . P B 2
H11D H 0.3751 0.3507 1.0149 0.127 Uiso 0.25 1 calc R U P B 2
H11E H 0.4292 0.2959 0.9486 0.127 Uiso 0.25 1 calc R U P B 2
H11F H 0.2577 0.3052 0.9605 0.127 Uiso 0.25 1 calc R U P B 2
C12A C 0.342(3) 0.3744(10) 0.874(2) 0.077(8) Uiso 0.4 1 d D . P B 2
H12C H 0.3573 0.3517 0.8147 0.093 Uiso 0.4 1 calc R U P B 2
O13I O 0.408(2) 0.3512(7) 0.5506(15) 0.087(5) Uani 0.65 1 d . . P C 2
O14I O 0.5179(18) 0.4393(8) 0.5892(13) 0.105(5) Uani 0.65 1 d . . P C 2
O15I O 0.343(3) 0.4161(10) 0.6635(13) 0.142(9) Uani 0.65 1 d . . P C 2
N12I N 0.414(2) 0.4025(8) 0.6050(14) 0.089(5) Uani 0.65 1 d . . P C 2
O3W O 0.463(3) 0.4517(16) 0.670(2) 0.105(11) Uani 0.35 1 d . . P D 1

loop_
_atom_site_aniso_label
_atom_site_aniso_U_11
_atom_site_aniso_U_22
_atom_site_aniso_U_33
_atom_site_aniso_U_23
_atom_site_aniso_U_13
_atom_site_aniso_U_12
Pr1 0.0509(3) 0.0514(3) 0.0807(4) 0.0080(3) 0.0023(2) 0.0067(2)
Cu1 0.0691(8) 0.0478(6) 0.0896(10) 0.0024(6) -0.0017(7) 0.0043(6)
O1 0.075(5) 0.053(4) 0.102(6) 0.004(4) -0.022(4) -0.007(4)
O2 0.054(4) 0.058(4) 0.111(6) 0.017(4) -0.009(4) 0.005(3)
O2I 0.088(7) 0.117(9) 0.183(13) -0.043(8) 0.060(8) -0.059(7)
O3 0.053(4) 0.057(4) 0.091(6) 0.008(4) 0.006(4) 0.013(3)
O3I 0.093(8) 0.172(11) 0.104(8) 0.004(8) 0.010(6) 0.042(8)
O4 0.080(5) 0.070(5) 0.083(5) 0.006(4) -0.008(4) 0.017(4)
O4I 0.254(18) 0.144(11) 0.108(9) 0.050(8) 0.079(11) 0.107(12)
O6I 0.062(5) 0.072(5) 0.162(10) -0.029(6) -0.022(6) 0.008(4)
O7I 0.061(5) 0.077(6) 0.169(10) -0.019(6) 0.010(6) 0.005(5)
O8I 0.138(9) 0.052(4) 0.116(8) -0.001(5) 0.020(7) 0.025(5)
N1 0.084(8) 0.056(5) 0.117(9) -0.006(5) -0.011(7) -0.002(5)
N1I 0.117(11) 0.102(9) 0.106(10) 0.041(8) 0.039(9) 0.042(8)
N2 0.082(7) 0.058(5) 0.098(8) 0.016(5) 0.006(6) 0.005(5)
N5I 0.079(7) 0.060(5) 0.072(6) 0.002(4) 0.006(5) 0.007(5)
C1 0.112(12) 0.104(10) 0.094(11) 0.021(8) 0.002(9) 0.034(9)
C2 0.098(9) 0.076(8) 0.073(8) 0.010(6) -0.002(7) 0.028(7)
C3 0.068(7) 0.057(6) 0.080(7) -0.004(5) 0.006(6) 0.009(5)
C4 0.073(8) 0.089(9) 0.113(11) -0.011(8) -0.018(8) 0.025(7)
C5 0.064(8) 0.105(11) 0.133(13) -0.024(10) -0.014(8) -0.001(8)
C6 0.083(9) 0.072(8) 0.131(13) -0.008(8) -0.012(9) -0.003(7)
C7 0.058(6) 0.075(7) 0.109(10) -0.032(7) 0.009(6) 0.001(6)
C8 0.051(5) 0.063(6) 0.088(8) -0.016(5) 0.001(5) 0.006(5)
C9 0.082(9) 0.055(6) 0.122(11) -0.022(7) 0.017(8) -0.013(6)
C13 0.108(11) 0.071(8) 0.106(11) 0.033(7) -0.009(9) 0.021(8)
C14 0.058(6) 0.057(6) 0.085(8) 0.004(5) 0.004(5) 0.010(5)
C15 0.080(8) 0.077(8) 0.080(8) -0.002(6) -0.007(6) 0.030(7)
C16 0.060(6) 0.074(7) 0.100(9) -0.017(7) -0.020(6) 0.014(6)
C17 0.049(5) 0.083(7) 0.081(8) 0.000(6) 0.004(5) 0.018(5)
C18 0.053(5) 0.060(6) 0.075(7) 0.005(5) 0.001(5) 0.007(5)
C19 0.070(7) 0.070(7) 0.080(8) -0.001(6) -0.005(6) 0.022(6)
C20 0.052(6) 0.070(7) 0.114(10) 0.021(7) 0.006(6) 0.000(5)
C21 0.086(9) 0.069(7) 0.114(11) 0.004(7) -0.005(8) -0.001(7)
C11 0.069(10) 0.066(9) 0.148(18) -0.004(11) 0.011(11) -0.012(8)
O1W 0.090(10) 0.074(9) 0.075(9) 0.004(7) 0.025(7) 0.020(8)
O2W 0.081(13) 0.066(8) 0.083(11) 0.004(6) 0.040(10) 0.007(9)
O13I 0.084(10) 0.073(9) 0.107(13) -0.013(8) 0.021(10) -0.004(7)
O14I 0.095(11) 0.091(10) 0.128(13) 0.008(9) -0.005(10) -0.033(9)
O15I 0.19(2) 0.158(17) 0.090(12) 0.026(11) 0.091(14) 0.069(17)
N12I 0.085(12) 0.074(10) 0.104(14) -0.005(10) -0.012(11) 0.002(9)
O3W 0.055(13) 0.15(3) 0.11(2) -0.07(2) 0.041(14) -0.036(16)

loop_
_atom_type_symbol
_atom_type_description
_atom_type_scat_dispersion_real
_atom_type_scat_dispersion_imag
_atom_type_scat_source
C C 0.0033 0.0016 'International Tables Vol C Tables 4.2.6.8 and 6.1.1.4'
H H 0.0000 0.0000 'International Tables Vol C Tables 4.2.6.8 and 6.1.1.4'
Cu Cu 0.3201 1.2651 'International Tables Vol C Tables 4.2.6.8 and 6.1.1.4'
N N 0.0061 0.0033 'International Tables Vol C Tables 4.2.6.8 and 6.1.1.4'
O O 0.0106 0.0060 'International Tables Vol C Tables 4.2.6.8 and 6.1.1.4'
Pr Pr -0.2180 2.8214 'International Tables Vol C Tables 4.2.6.8 and 6.1.1.4'

loop_
_geom_angle_atom_site_label_1
_geom_angle_atom_site_label_2
_geom_angle_atom_site_label_3
_geom_angle
O2 Pr1 O1 63.6(3)
O2 Pr1 O2W 128.3(5)
O1 Pr1 O2W 122.2(6)
O2 Pr1 O1W 71.9(4)
O1 Pr1 O1W 69.0(4)
O2W Pr1 O1W 65.9(5)
O2 Pr1 O6I 148.9(4)
O1 Pr1 O6I 114.3(3)
O2W Pr1 O6I 80.6(5)
O1W Pr1 O6I 138.4(4)
O2 Pr1 O3I 75.9(4)
O1 Pr1 O3I 107.0(4)
O2W Pr1 O3I 130.7(6)
O1W Pr1 O3I 145.6(4)
O6I Pr1 O3I 75.5(4)
O2 Pr1 O10I 84.0(7)
O1 Pr1 O10I 83.9(7)
O6I Pr1 O10I 127.1(7)
O3I Pr1 O10I 149.1(7)
O2 Pr1 O12I 119.9(11)
O1 Pr1 O12I 126.1(12)
O6I Pr1 O12I 87.3(11)
O3I Pr1 O12I 126.5(12)
O10I Pr1 O12I 47.3(14)
O2 Pr1 O7I 127.6(3)
O1 Pr1 O7I 160.4(3)
O2W Pr1 O7I 66.2(5)
O1W Pr1 O7I 127.6(5)
O6I Pr1 O7I 47.1(3)
O3I Pr1 O7I 65.8(4)
O10I Pr1 O7I 111.7(7)
O12I Pr1 O7I 65.6(12)
O2 Pr1 O2I 81.1(4)
O1 Pr1 O2I 67.9(3)
O2W Pr1 O2I 150.6(6)
O1W Pr1 O2I 135.9(4)
O6I Pr1 O2I 70.5(4)
O3I Pr1 O2I 47.0(4)
O10I Pr1 O2I 151.7(7)
O12I Pr1 O2I 157.7(12)
O7I Pr1 O2I 96.4(3)
O2 Pr1 O4 123.0(3)
O1 Pr1 O4 60.6(3)
O2W Pr1 O4 76.3(6)
O1W Pr1 O4 78.5(4)
O6I Pr1 O4 69.9(3)
O3I Pr1 O4 131.0(3)
O10I Pr1 O4 79.7(7)
O12I Pr1 O4 85.6(11)
O7I Pr1 O4 109.2(3)
O2I Pr1 O4 88.4(4)
O2 Pr1 O3 60.1(2)
O1 Pr1 O3 122.1(2)
O2W Pr1 O3 84.9(6)
O1W Pr1 O3 81.7(4)
O6I Pr1 O3 120.5(3)
O3I Pr1 O3 71.8(3)
O10I Pr1 O3 77.9(7)
O12I Pr1 O3 75.0(11)
O7I Pr1 O3 74.3(3)
O2I Pr1 O3 114.2(4)
O4 Pr1 O3 156.9(3)
N1 Cu1 O1 96.0(4)
N1 Cu1 N2 85.5(5)
O1 Cu1 N2 174.4(4)
N1 Cu1 O2 173.8(5)
O1 Cu1 O2 83.8(3)
N2 Cu1 O2 94.2(4)
N1 Cu1 Pr1 137.1(3)
O1 Cu1 Pr1 41.9(2)
N2 Cu1 Pr1 135.6(3)
O2 Cu1 Pr1 42.0(2)
C8 O1 Cu1 124.5(7)
C8 O1 Pr1 128.8(7)
Cu1 O1 Pr1 106.6(3)
C19 O2 Cu1 123.8(7)
C19 O2 Pr1 129.8(7)
Cu1 O2 Pr1 105.9(3)
N1I O2I Pr1 97.5(10)
C18 O3 C20 119.3(8)
C18 O3 Pr1 118.7(6)
C20 O3 Pr1 121.8(6)
N1I O3I Pr1 97.9(11)
C3 O4 C2 119.1(10)
C3 O4 Pr1 119.1(6)
C2 O4 Pr1 121.8(8)
N5I O6I Pr1 98.8(7)
N5I O7I Pr1 97.4(7)
C9 N1 C10 124.4(12)
C9 N1 C10A 121.7(16)
C9 N1 Cu1 124.2(9)
C10 N1 Cu1 108.5(10)
C10A N1 Cu1 112.7(14)
O2I N1I O4I 121.8(19)
O2I N1I O3I 117.4(15)
O4I N1I O3I 121(2)
O2I N1I Pr1 59.9(9)
O4I N1I Pr1 178.2(17)
O3I N1I Pr1 57.6(9)
C13 N2 C12 119.3(13)
C13 N2 C12A 124.3(15)
C13 N2 Cu1 125.0(9)
C12 N2 Cu1 115.5(11)
C12A N2 Cu1 106.2(13)
O7I N5I O6I 116.7(10)
O7I N5I O8I 121.8(12)
O6I N5I O8I 121.5(11)
O7I N5I Pr1 59.5(6)
O6I N5I Pr1 57.2(6)
O8I N5I Pr1 178.7(10)
C2 C1 H1A 109.5
C2 C1 H1B 109.5
H1A C1 H1B 109.5
C2 C1 H1C 109.5
H1A C1 H1C 109.5
H1B C1 H1C 109.5
O4 C2 C1 111.7(10)
O4 C2 H2A 109.3
C1 C2 H2A 109.3
O4 C2 H2B 109.3
C1 C2 H2B 109.3
H2A C2 H2B 107.9
C8 C3 C4 123.9(12)
C8 C3 O4 113.8(10)
C4 C3 O4 122.2(11)
C3 C4 C5 114.7(13)
C3 C4 H4 122.6
C5 C4 H4 122.6
C6 C5 C4 122.4(13)
C6 C5 H5 118.8
C4 C5 H5 118.8
C5 C6 C7 122.5(15)
C5 C6 H6 118.8
C7 C6 H6 118.8
C8 C7 C6 117.3(13)
C8 C7 C9 124.2(12)
C6 C7 C9 118.4(13)
O1 C8 C3 117.1(11)
O1 C8 C7 123.8(11)
C3 C8 C7 119.0(11)
N1 C9 C7 126.1(12)
N1 C9 H9 117.0
C7 C9 H9 117.0
N2 C13 C14 127.7(11)
N2 C13 H13 116.2
C14 C13 H13 116.2
C13 C14 C15 121.0(11)
C13 C14 C19 122.3(11)
C15 C14 C19 116.6(11)
C16 C15 C14 122.6(11)
C16 C15 H15 118.7
C14 C15 H15 118.7
C15 C16 C17 120.6(11)
C15 C16 H16 119.7
C17 C16 H16 119.7
C18 C17 C16 119.9(12)
C18 C17 H17 120.0
C16 C17 H17 120.0
C17 C18 O3 123.7(11)
C17 C18 C19 122.1(11)
O3 C18 C19 114.2(9)
O2 C19 C18 117.0(10)
O2 C19 C14 124.9(12)
C18 C19 C14 118.1(10)
O3 C20 C21 110.2(11)
O3 C20 H20A 109.6
C21 C20 H20A 109.6
O3 C20 H20B 109.6
C21 C20 H20B 109.6
H20A C20 H20B 108.1
C20 C21 H21A 109.5
C20 C21 H21B 109.5
H21A C21 H21B 109.5
C20 C21 H21C 109.5
H21A C21 H21C 109.5
H21B C21 H21C 109.5
N9I O10I Pr1 95(2)
N9I O12I Pr1 95(4)
O11I N9I O12I 119(4)
O11I N9I O10I 117(3)
O12I N9I O10I 122(4)
O11I N9I Pr1 174(5)
O12I N9I Pr1 62(3)
O10I N9I Pr1 61(2)
N1 C10 C12 111.2(15)
N1 C10 C11 112.0(16)
C12 C10 C11 106.7(16)
N1 C10 H10 109.0
C12 C10 H10 109.0
C11 C10 H10 109.0
C10 C11 H11A 109.5
C10 C11 H11B 109.5
H11A C11 H11B 109.5
C10 C11 H11C 109.5
H11A C11 H11C 109.5
H11B C11 H11C 109.5
N2 C12 C10 100.4(14)
N2 C12 H12A 111.7
C10 C12 H12A 111.7
N2 C12 H12B 111.7
C10 C12 H12B 111.7
H12A C12 H12B 109.5
N1 C10A C12A 98.2(18)
N1 C10A H10A 112.1
C12A C10A H10A 112.1
N1 C10A H10B 112.1
C12A C10A H10B 112.1
H10A C10A H10B 109.8
C12A C11A H11D 109.5
C12A C11A H11E 109.5
H11D C11A H11E 109.5
C12A C11A H11F 109.5
H11D C11A H11F 109.5
H11E C11A H11F 109.5
N2 C12A C10A 107(2)
N2 C12A C11A 121(3)
C10A C12A C11A 95(3)
N2 C12A H12C 110.8
C10A C12A H12C 110.8
C11A C12A H12C 110.8
O15I N12I O14I 117(2)
O15I N12I O13I 130(2)
O14I N12I O13I 113(2)

loop_
_geom_bond_atom_site_label_1
_geom_bond_atom_site_label_2
_geom_bond_distance
Pr1 O2 2.424(7)
Pr1 O1 2.428(7)
Pr1 O2W 2.492(19)
Pr1 O1W 2.526(13)
Pr1 O6I 2.558(9)
Pr1 O3I 2.573(12)
Pr1 O10I 2.58(3)
Pr1 O12I 2.59(5)
Pr1 O7I 2.611(9)
Pr1 O2I 2.633(13)
Pr1 O4 2.648(9)
Pr1 O3 2.673(7)
Cu1 N1 1.894(11)
Cu1 O1 1.902(8)
Cu1 N2 1.924(10)
Cu1 O2 1.926(8)
O1 C8 1.330(13)
O2 C19 1.299(13)
O2I N1I 1.17(2)
O3 C18 1.376(12)
O3 C20 1.453(13)
O3I N1I 1.261(18)
O4 C3 1.409(14)
O4 C2 1.438(14)
O4I N1I 1.237(17)
O6I N5I 1.235(13)
O7I N5I 1.192(13)
O8I N5I 1.249(12)
N1 C9 1.298(17)
N1 C10 1.500(16)
N1 C10A 1.506(18)
N2 C13 1.240(18)
N2 C12 1.481(16)
N2 C12A 1.505(18)
C1 C2 1.50(2)
C1 H1A 0.9800
C1 H1B 0.9800
C1 H1C 0.9800
C2 H2A 0.9900
C2 H2B 0.9900
C3 C8 1.390(16)
C3 C4 1.400(17)
C4 C5 1.43(2)
C4 H4 0.9500
C5 C6 1.33(2)
C5 H5 0.9500
C6 C7 1.413(19)
C6 H6 0.9500
C7 C8 1.406(17)
C7 C9 1.417(19)
C9 H9 0.9500
C13 C14 1.399(18)
C13 H13 0.9500
C14 C15 1.433(16)
C14 C19 1.441(15)
C15 C16 1.336(18)
C15 H15 0.9500
C16 C17 1.386(17)
C16 H16 0.9500
C17 C18 1.365(15)
C17 H17 0.9500
C18 C19 1.407(17)
C20 C21 1.496(19)
C20 H20A 0.9900
C20 H20B 0.9900
C21 H21A 0.9800
C21 H21B 0.9800
C21 H21C 0.9800
O10I N9I 1.19(4)
O11I N9I 1.09(6)
O12I N9I 1.18(5)
C10 C12 1.53(2)
C10 C11 1.57(3)
C10 H10 1.0000
C11 H11A 0.9800
C11 H11B 0.9800
C11 H11C 0.9800
C12 H12A 0.9900
C12 H12B 0.9900
C10A C12A 1.53(3)
C10A H10A 0.9900
C10A H10B 0.9900
C11A C12A 1.56(3)
C11A H11D 0.9800
C11A H11E 0.9800
C11A H11F 0.9800
C12A H12C 1.0000
O13I N12I 1.33(2)
O14I N12I 1.26(2)
O15I N12I 1.14(2)

loop_
_geom_torsion_atom_site_label_1
_geom_torsion_atom_site_label_2
_geom_torsion_atom_site_label_3
_geom_torsion_atom_site_label_4
_geom_torsion
O1 Cu1 N1 C9 9.2(12)
N2 Cu1 N1 C9 -176.2(12)
Pr1 Cu1 N1 C9 18.5(15)
O1 Cu1 N1 C10 170.7(12)
N2 Cu1 N1 C10 -14.7(12)
Pr1 Cu1 N1 C10 180.0(10)
O1 Cu1 N1 C10A -157.4(16)
N2 Cu1 N1 C10A 17.2(16)
Pr1 Cu1 N1 C10A -148.2(15)
Pr1 O2I N1I O4I 179.4(12)
Pr1 O2I N1I O3I 4.0(16)
Pr1 O3I N1I O2I -4.1(16)
Pr1 O3I N1I O4I -179.5(11)
Pr1 O7I N5I O6I -2.2(12)
Pr1 O7I N5I O8I -179.8(10)
Pr1 O6I N5I O7I 2.2(13)
Pr1 O6I N5I O8I 179.9(10)
C3 O4 C2 C1 -78.8(16)
Pr1 O4 C2 C1 101.8(13)
C2 O4 C3 C8 176.7(10)
Pr1 O4 C3 C8 -3.8(13)
C2 O4 C3 C4 -6.5(17)
Pr1 O4 C3 C4 172.9(9)
C8 C3 C4 C5 -2(2)
O4 C3 C4 C5 -178.4(12)
C3 C4 C5 C6 3(2)
C4 C5 C6 C7 -5(3)
C5 C6 C7 C8 5(2)
C5 C6 C7 C9 -176.7(15)
Cu1 O1 C8 C3 -169.7(8)
Pr1 O1 C8 C3 7.1(16)
Cu1 O1 C8 C7 9.9(17)
Pr1 O1 C8 C7 -173.3(8)
C4 C3 C8 O1 -178.0(12)
O4 C3 C8 O1 -1.4(15)
C4 C3 C8 C7 2.4(18)
O4 C3 C8 C7 179.0(10)
C6 C7 C8 O1 176.8(12)
C9 C7 C8 O1 -1(2)
C6 C7 C8 C3 -3.6(18)
C9 C7 C8 C3 178.2(12)
C10 N1 C9 C7 -162.8(16)
C10A N1 C9 C7 161(2)
Cu1 N1 C9 C7 -4(2)
C8 C7 C9 N1 -2(2)
C6 C7 C9 N1 -180.0(14)
C12 N2 C13 C14 -169.3(17)
C12A N2 C13 C14 157(2)
Cu1 N2 C13 C14 4(2)
N2 C13 C14 C15 -175.8(15)
N2 C13 C14 C19 6(3)
C13 C14 C15 C16 -178.8(13)
C19 C14 C15 C16 -0.7(19)
C14 C15 C16 C17 1(2)
C15 C16 C17 C18 -3.1(19)
C16 C17 C18 O3 -178.0(11)
C16 C17 C18 C19 4.3(19)
C20 O3 C18 C17 -1.2(17)
Pr1 O3 C18 C17 -175.4(9)
C20 O3 C18 C19 176.7(11)
Pr1 O3 C18 C19 2.5(13)
Cu1 O2 C19 C18 167.1(8)
Pr1 O2 C19 C18 -4.1(16)
Cu1 O2 C19 C14 -10.7(17)
Pr1 O2 C19 C14 178.0(9)
C17 C18 C19 O2 178.5(11)
O3 C18 C19 O2 0.5(16)
C17 C18 C19 C14 -3.6(18)
O3 C18 C19 C14 178.5(10)
C13 C14 C19 O2 -2(2)
C15 C14 C19 O2 179.5(12)
C13 C14 C19 C18 179.8(13)
C15 C14 C19 C18 1.7(17)
C18 O3 C20 C21 -75.0(13)
Pr1 O3 C20 C21 99.0(10)
Pr1 O12I N9I O11I 174(5)
Pr1 O12I N9I O10I 6(5)
Pr1 O10I N9I O11I -174(5)
Pr1 O10I N9I O12I -6(5)
C9 N1 C10 C12 -159.2(17)
C10A N1 C10 C12 -64(3)
Cu1 N1 C10 C12 39(2)
C9 N1 C10 C11 -40(2)
C10A N1 C10 C11 55(3)
Cu1 N1 C10 C11 158.7(14)
C13 N2 C12 C10 -151.7(17)
C12A N2 C12 C10 -43(2)
Cu1 N2 C12 C10 34.3(19)
N1 C10 C12 N2 -46(2)
C11 C10 C12 N2 -168.4(15)
C9 N1 C10A C12A 148.6(18)
C10 N1 C10A C12A 44(2)
Cu1 N1 C10A C12A -44(2)
C13 N2 C12A C10A 155.6(19)
C12 N2 C12A C10A 66(3)
Cu1 N2 C12A C10A -47(2)
C13 N2 C12A C11A 49(4)
C12 N2 C12A C11A -40(4)
Cu1 N2 C12A C11A -154(3)
N1 C10A C12A N2 57(3)
N1 C10A C12A C11A -178(3)
